data_4126747
loop_
_publ_author_name
'Wu, Yue'
'Shaker, Sammy'
'Brivio, Federico'
'Murugavel, Ramaswamy'
'Bristowe, Paul D.'
'Cheetham, Anthony K.'

_publ_section_title
;
 [Am]Mn(H2POO)3: A New Family of Hybrid Perovskites Based on the
 Hypophosphite Ligand.
;
_journal_name_full 'Journal of the American Chemical Society'
_journal_paper_doi 10.1021/jacs.7b09417
_journal_year 2017
_chemical_formula_moiety '0.08(H48 Mn8 O48 P24), 0.33(C6 H14 N2)'
_chemical_formula_sum 'C2 H8.67 Mn0.67 N0.67 O4 P2'
_chemical_formula_weight 204.66
_chemical_name_systematic 'Dabconium manganese hypophosphite'
_space_group_crystal_system triclinic
_space_group_IT_number 2
_space_group_name_Hall '-P 1'
_space_group_name_H-M_alt 'P -1'
_symmetry_space_group_name_Hall '-P 1'
_symmetry_space_group_name_H-M 'P -1'
_atom_sites_solution_hydrogens geom
_atom_sites_solution_primary dual
_audit_creation_date 2017-08-17
_audit_creation_method
;
Olex2 1.2
(compiled 2017.08.10 svn.r3458 for OlexSys, GUI svn.r5375)
;
_cell_angle_alpha 66.631(7)
_cell_angle_beta 89.585(4)
_cell_angle_gamma 89.082(6)
_cell_formula_units_Z 12
_cell_length_a 9.8364(6)
_cell_length_b 14.9329(13)
_cell_length_c 16.8019(9)
_cell_measurement_reflns_used 5901
_cell_measurement_temperature 120.2(8)
_cell_measurement_theta_max 27.9270
_cell_measurement_theta_min 2.4370
_cell_volume 2265.2(3)
_computing_cell_refinement
;
CrysAlisPro, Agilent Technologies,
Version 1.171.37.34i (release 04-08-2014 CrysAlis171 .NET)
(compiled Aug  4 2014,14:34:23)
;
_computing_data_collection
;
CrysAlisPro, Agilent Technologies,
Version 1.171.37.34i (release 04-08-2014 CrysAlis171 .NET)
(compiled Aug  4 2014,14:34:23)
;
_computing_data_reduction
;
CrysAlisPro, Agilent Technologies,
Version 1.171.37.34i (release 04-08-2014 CrysAlis171 .NET)
(compiled Aug  4 2014,14:34:23)
;
_computing_molecular_graphics 'Olex2 (Dolomanov et al., 2009)'
_computing_publication_material 'Olex2 (Dolomanov et al., 2009)'
_computing_structure_refinement 'ShelXL (Sheldrick, 2015)'
_computing_structure_solution 'ShelXT (Sheldrick, 2015)'
_diffrn_ambient_environment N~2~
_diffrn_ambient_temperature 120.2(8)
_diffrn_detector 'CCD plate'
_diffrn_detector_area_resol_mean 16.1183
_diffrn_detector_type Eos
_diffrn_measured_fraction_theta_full 1.000
_diffrn_measured_fraction_theta_max 0.878
_diffrn_measurement_details
;
#__ type_ start__ end____ width___ exp.time_
  1 omega   62.00  118.00   1.0000   25.7400
omega____ theta____ kappa____ phi______ frames
    -       26.2638  178.0000  120.0000 56

#__ type_ start__ end____ width___ exp.time_
  2 omega   64.00   95.00   1.0000   25.7400
omega____ theta____ kappa____ phi______ frames
    -       26.2638  178.0000 -180.0000 31

#__ type_ start__ end____ width___ exp.time_
  3 omega -119.00  -74.00   1.0000   25.7400
omega____ theta____ kappa____ phi______ frames
    -      -27.2013 -178.0000   60.0000 45

#__ type_ start__ end____ width___ exp.time_
  4 omega  -10.00   19.00   1.0000   25.7400
omega____ theta____ kappa____ phi______ frames
    -      -27.2013   37.0000 -120.0000 29

#__ type_ start__ end____ width___ exp.time_
  5 omega  -45.00   -2.00   1.0000   25.7400
omega____ theta____ kappa____ phi______ frames
    -      -27.2013   37.0000  -60.0000 43

#__ type_ start__ end____ width___ exp.time_
  6 omega  -38.00   54.00   1.0000   25.7400
omega____ theta____ kappa____ phi______ frames
    -      -27.2013   37.0000 -180.0000 92

#__ type_ start__ end____ width___ exp.time_
  7 omega  -49.00   54.00   1.0000   25.7400
omega____ theta____ kappa____ phi______ frames
    -      -27.2013   37.0000   90.0000 103

#__ type_ start__ end____ width___ exp.time_
  8 omega   17.00   43.00   1.0000   25.7400
omega____ theta____ kappa____ phi______ frames
    -      -27.2013   37.0000  -60.0000 26

#__ type_ start__ end____ width___ exp.time_
  9 omega  -55.00   31.00   1.0000   25.7400
omega____ theta____ kappa____ phi______ frames
    -      -27.2013   77.0000  -60.0000 86
;
_diffrn_measurement_device 'four-circle diffractometer'
_diffrn_measurement_device_type 'Xcalibur, Eos, Gemini ultra'
_diffrn_measurement_method '\w scans'
_diffrn_orient_matrix_UB_11 0.0042124000
_diffrn_orient_matrix_UB_12 0.0471394000
_diffrn_orient_matrix_UB_13 -0.0337981000
_diffrn_orient_matrix_UB_21 0.0430292000
_diffrn_orient_matrix_UB_22 -0.0189874000
_diffrn_orient_matrix_UB_23 -0.0238020000
_diffrn_orient_matrix_UB_31 -0.0577234000
_diffrn_orient_matrix_UB_32 -0.0098036000
_diffrn_orient_matrix_UB_33 -0.0201517000
_diffrn_radiation_monochromator graphite
_diffrn_radiation_probe x-ray
_diffrn_radiation_type MoK\a
_diffrn_radiation_wavelength 0.71073
_diffrn_reflns_av_R_equivalents 0.0349
_diffrn_reflns_av_unetI/netI 0.0549
_diffrn_reflns_Laue_measured_fraction_full 1.000
_diffrn_reflns_Laue_measured_fraction_max 0.878
_diffrn_reflns_limit_h_max 10
_diffrn_reflns_limit_h_min -12
_diffrn_reflns_limit_k_max 18
_diffrn_reflns_limit_k_min -18
_diffrn_reflns_limit_l_max 17
_diffrn_reflns_limit_l_min -22
_diffrn_reflns_number 17271
_diffrn_reflns_point_group_measured_fraction_full 1.000
_diffrn_reflns_point_group_measured_fraction_max 0.878
_diffrn_reflns_theta_full 25.242
_diffrn_reflns_theta_max 28.303
_diffrn_reflns_theta_min 1.486
_diffrn_source 'Enhance (Mo) X-ray Source'
_exptl_absorpt_coefficient_mu 1.592
_exptl_absorpt_correction_T_max 1.00000
_exptl_absorpt_correction_T_min 0.69898
_exptl_absorpt_correction_type multi-scan
_exptl_absorpt_process_details
;
CrysAlisPro, Agilent Technologies,
Version 1.171.37.34i (release 04-08-2014 CrysAlis171 .NET)
(compiled Aug  4 2014,14:34:23)
Empirical absorption correction using spherical harmonics,
 implemented in SCALE3 ABSPACK scaling algorithm.
;
_exptl_crystal_colour 'clear colourless'
_exptl_crystal_colour_lustre clear
_exptl_crystal_colour_primary colourless
_exptl_crystal_density_diffrn 1.800
_exptl_crystal_description irregular
_exptl_crystal_F_000 1248
_exptl_crystal_size_max 0.346
_exptl_crystal_size_mid 0.223
_exptl_crystal_size_min 0.176
_refine_diff_density_max 2.161
_refine_diff_density_min -1.146
_refine_diff_density_rms 0.224
_refine_ls_extinction_method none
_refine_ls_goodness_of_fit_ref 1.157
_refine_ls_hydrogen_treatment constr
_refine_ls_matrix_type full
_refine_ls_number_parameters 511
_refine_ls_number_reflns 9898
_refine_ls_number_restraints 0
_refine_ls_restrained_S_all 1.157
_refine_ls_R_factor_all 0.1255
_refine_ls_R_factor_gt 0.1149
_refine_ls_shift/su_max 0.000
_refine_ls_shift/su_mean 0.000
_refine_ls_structure_factor_coef Fsqd
_refine_ls_weighting_details 'w=1/[\s^2^(Fo^2^)+(0.0500P)^2^+73.0880P] where P=(Fo^2^+2Fc^2^)/3'
_refine_ls_weighting_scheme calc
_refine_ls_wR_factor_gt 0.2718
_refine_ls_wR_factor_ref 0.2775
_reflns_Friedel_coverage 0.000
_reflns_number_gt 8478
_reflns_number_total 9898
_reflns_threshold_expression 'I > 2\s(I)'
_cod_data_source_file ja7b09417_si_007.cif
_cod_data_source_block ywsms-mnhypodabco_120k_1_120_00
_cod_database_code 4126747
_shelx_shelxl_version_number 2016/6
_chemical_oxdiff_formula 'Mn P2 O4 C3 N'
_shelx_space_group_comment
;
The symmetry employed for this shelxl refinement is uniquely defined
by the following loop, which should always be used as a source of
symmetry information in preference to the above space-group names.
They are only intended as comments.
;
_shelx_estimated_absorpt_t_max 0.767
_shelx_estimated_absorpt_t_min 0.609
_reflns_odcompleteness_completeness 87.84
_reflns_odcompleteness_iscentric 1
_reflns_odcompleteness_theta 28.24
_olex2_refinement_description
;
1. Fixed Uiso
 At 1.2 times of:
  All C(H,H) groups, All N(H) groups, All P(H,H) groups
2.a Ternary CH refined with riding coordinates:
 N011(H011), N012(H012), N016(H016), N018(H018)
2.b Secondary CH2 refined with riding coordinates:
 P007(H00A,H00B), P008(H00C,H00D), P009(H00E,H00F), P00A(H00G,H00H), P00B(H00I,
 H00J), P00C(H00K,H00L), P00D(H00M,H00N), P00E(H00O,H00P), P00F(H00Q,H00R),
 P00G(H00S,H00T), P00H(H00U,H00V), P00I(H00W,H00X), C01B(H01A,H01B), C01C(H01C,
 H01D), C01D(H01M,H01N), C01E(H01E,H01F), C01F(H01O,H01P), C01G(H01Q,H01R),
 C01H(H01G,H01H), C01I(H01I,H01J), C01J(H01S,H01T), C01K(H01U,H01V), C01L(H01K,
 H01L), C01M(H01W,H01X)
;
_olex2_submission_special_instructions 'No special instructions were received'

loop_
_space_group_symop_operation_xyz
'x, y, z'
'-x, -y, -z'

loop_
_atom_site_label
_atom_site_type_symbol
_atom_site_fract_x
_atom_site_fract_y
_atom_site_fract_z
_atom_site_U_iso_or_equiv
_atom_site_adp_type
_atom_site_occupancy
_atom_site_site_symmetry_order
_atom_site_calc_flag
_atom_site_refinement_flags_posn
_atom_site_refinement_flags_adp
_atom_site_refinement_flags_occupancy
Mn01 Mn 0.500000 0.000000 0.000000 0.0136(4) Uani 1 2 d S T P
Mn02 Mn 0.500000 0.500000 0.500000 0.0154(4) Uani 1 2 d S T P
Mn03 Mn 0.000000 0.000000 0.500000 0.0137(4) Uani 1 2 d S T P
Mn04 Mn 0.000000 0.500000 1.000000 0.0145(4) Uani 1 2 d S T P
Mn05 Mn 0.01954(15) 0.25051(11) 0.74861(9) 0.0159(3) Uani 1 1 d . . .
Mn06 Mn 0.48764(15) 0.25915(10) 0.23920(9) 0.0161(3) Uani 1 1 d . . .
P007 P 0.0084(3) 0.35576(18) 0.89109(17) 0.0187(5) Uani 1 1 d . . .
H00A H -0.008968 0.262384 0.955899 0.022 Uiso 1 1 calc R . .
H00B H -0.121193 0.397129 0.866197 0.022 Uiso 1 1 calc R . .
P008 P 0.4566(3) 0.3537(2) 0.38676(18) 0.0226(6) Uani 1 1 d . . .
H00C H 0.320989 0.346512 0.414141 0.027 Uiso 1 1 calc R . .
H00D H 0.519276 0.262932 0.432520 0.027 Uiso 1 1 calc R . .
P009 P 0.3214(3) 0.2908(2) 0.63591(18) 0.0236(6) Uani 1 1 d . . .
H00E H 0.319931 0.251187 0.573094 0.028 Uiso 1 1 calc R . .
H00F H 0.369398 0.217415 0.712725 0.028 Uiso 1 1 calc R . .
P00A P 0.7425(3) 0.12093(19) -0.15711(17) 0.0213(5) Uani 1 1 d . . .
H00G H 0.821311 0.035618 -0.119507 0.026 Uiso 1 1 calc R . .
H00H H 0.699415 0.126397 -0.238169 0.026 Uiso 1 1 calc R . .
P00B P 0.2578(3) 0.6260(2) 0.36317(18) 0.0231(6) Uani 1 1 d . . .
H00I H 0.333629 0.610095 0.298999 0.028 Uiso 1 1 calc R . .
H00J H 0.293094 0.717396 0.360888 0.028 Uiso 1 1 calc R . .
P00C P 0.2368(3) 0.63886(19) 0.87690(17) 0.0209(5) Uani 1 1 d . . .
H00K H 0.200244 0.737367 0.851043 0.025 Uiso 1 1 calc R . .
H00L H 0.169975 0.604106 0.821789 0.025 Uiso 1 1 calc R . .
P00D P 0.1709(3) 0.3039(2) 0.14518(17) 0.0244(6) Uani 1 1 d . . .
H00M H 0.145687 0.264138 0.084068 0.029 Uiso 1 1 calc R . .
H00N H 0.128398 0.235656 0.225853 0.029 Uiso 1 1 calc R . .
P00E P 0.7484(3) 0.1222(2) 0.3531(2) 0.0281(6) Uani 1 1 d . . .
H00O H 0.820483 0.110185 0.285795 0.034 Uiso 1 1 calc R . .
H00P H 0.652637 0.047783 0.383752 0.034 Uiso 1 1 calc R . .
P00F P 0.1874(3) 0.0800(2) 0.9227(2) 0.0261(6) Uani 1 1 d . . .
H00Q H 0.177987 -0.019228 0.939186 0.031 Uiso 1 1 calc R . .
H00R H 0.089079 0.100451 0.974016 0.031 Uiso 1 1 calc R . .
P00G P 0.0012(4) 0.0683(2) 0.6766(2) 0.0395(9) Uani 1 1 d . . .
H00S H 0.137046 0.054867 0.703638 0.047 Uiso 1 1 calc R . .
H00T H -0.069716 -0.013212 0.732501 0.047 Uiso 1 1 calc R . .
P00H P 0.5337(5) 0.0681(2) 0.1687(2) 0.0474(10) Uani 1 1 d . . .
H00U H 0.404289 0.030635 0.196525 0.057 Uiso 1 1 calc R . .
H00V H 0.628025 -0.003810 0.216998 0.057 Uiso 1 1 calc R . .
P00I P 0.2934(4) 0.0864(3) 0.4023(3) 0.0564(13) Uani 1 1 d . . .
H00W H 0.376420 0.044885 0.475539 0.068 Uiso 1 1 calc R . .
H00X H 0.281139 0.016860 0.366360 0.068 Uiso 1 1 calc R . .
O00J O 0.1086(7) 0.6285(5) 0.3414(5) 0.0264(17) Uani 1 1 d . . .
O00K O 0.8316(8) 0.2063(6) -0.1713(5) 0.0265(17) Uani 1 1 d . . .
O00L O 0.3890(8) 0.6326(5) 0.8633(5) 0.0280(17) Uani 1 1 d . . .
O00M O 0.3220(8) 0.3148(6) 0.1493(5) 0.0283(17) Uani 1 1 d . . .
O00N O -0.0535(8) 0.1554(6) 0.6899(5) 0.0254(16) Uani 1 1 d . . .
O00O O 0.1843(8) 0.5839(6) 0.9682(5) 0.0255(16) Uani 1 1 d . . .
O00P O 0.2967(8) 0.5503(6) 0.4489(5) 0.0314(18) Uani 1 1 d . . .
O00Q O 0.3251(8) 0.0960(6) 0.9532(6) 0.0295(18) Uani 1 1 d . . .
O00R O 0.0827(8) 0.4162(6) 0.9301(5) 0.0267(17) Uani 1 1 d . . .
O00S O 0.6184(8) 0.1115(5) -0.1011(6) 0.032(2) Uani 1 1 d . . .
O00T O 0.4579(9) 0.3720(6) 0.2915(5) 0.034(2) Uani 1 1 d . . .
O00U O 0.1789(8) 0.3131(6) 0.6511(5) 0.0327(19) Uani 1 1 d . . .
O00V O 0.6747(8) 0.2171(6) 0.3170(6) 0.0320(18) Uani 1 1 d . . .
O00W O 0.5480(9) 0.0812(6) 0.0764(5) 0.0294(17) Uani 1 1 d . . .
O00X O 0.8458(9) 0.1098(6) 0.4251(6) 0.038(2) Uani 1 1 d . . .
O00Y O 0.0833(8) 0.3937(6) 0.1228(5) 0.0297(18) Uani 1 1 d . . .
O00Z O 0.0736(9) 0.3451(7) 0.8150(6) 0.039(2) Uani 1 1 d . . .
O010 O 0.1507(9) 0.1361(7) 0.8310(6) 0.043(2) Uani 1 1 d . . .
N011 N 0.4981(10) 0.2731(6) 0.9220(6) 0.0234(19) Uani 1 1 d . . .
H011 H 0.509784 0.202316 0.941516 0.028 Uiso 1 1 calc R . .
N012 N -0.0071(9) 0.4569(6) 0.3737(5) 0.0207(18) Uani 1 1 d . . .
H012 H 0.015301 0.526007 0.354431 0.025 Uiso 1 1 calc R . .
O013 O 0.5505(11) 0.1508(6) 0.1922(6) 0.042(2) Uani 1 1 d . . .
O014 O 0.1562(9) 0.1021(6) 0.4325(8) 0.052(3) Uani 1 1 d . . .
O015 O 0.4230(9) 0.3707(7) 0.6079(7) 0.047(3) Uani 1 1 d . . .
N016 N 0.4682(9) 0.4530(6) 0.8724(6) 0.0224(18) Uani 1 1 d . . .
H016 H 0.455171 0.523581 0.853591 0.027 Uiso 1 1 calc R . .
O017 O 0.5234(10) 0.4269(8) 0.4121(6) 0.043(2) Uani 1 1 d . . .
N018 N -0.0618(10) 0.2819(7) 0.4229(6) 0.028(2) Uani 1 1 d . . .
H018 H -0.084318 0.212662 0.443066 0.034 Uiso 1 1 calc R . .
O019 O -0.0030(15) 0.0674(8) 0.5904(6) 0.063(4) Uani 1 1 d . . .
O01A O 0.3629(11) 0.1664(9) 0.3417(7) 0.066(4) Uani 1 1 d . . .
C01B C 0.4352(11) 0.3123(8) 0.8332(7) 0.025(2) Uani 1 1 d . . .
H01A H 0.355936 0.274791 0.832444 0.030 Uiso 1 1 calc R . .
H01B H 0.499925 0.308844 0.790655 0.030 Uiso 1 1 calc R . .
C01C C 0.6321(12) 0.3160(9) 0.9195(8) 0.030(2) Uani 1 1 d . . .
H01C H 0.695849 0.292457 0.887608 0.036 Uiso 1 1 calc R . .
H01D H 0.666380 0.297630 0.977879 0.036 Uiso 1 1 calc R . .
C01D C 0.0299(12) 0.2942(8) 0.4877(6) 0.025(2) Uani 1 1 d . . .
H01M H 0.118435 0.265241 0.486449 0.030 Uiso 1 1 calc R . .
H01N H -0.007729 0.262398 0.545539 0.030 Uiso 1 1 calc R . .
C01E C 0.4110(11) 0.4011(7) 0.9636(7) 0.022(2) Uani 1 1 d . . .
H01E H 0.468597 0.412427 1.005225 0.026 Uiso 1 1 calc R . .
H01F H 0.320599 0.426299 0.966987 0.026 Uiso 1 1 calc R . .
C01F C 0.0098(12) 0.3111(8) 0.3390(7) 0.025(2) Uani 1 1 d . . .
H01O H -0.050932 0.307652 0.295096 0.030 Uiso 1 1 calc R . .
H01P H 0.087030 0.267816 0.344288 0.030 Uiso 1 1 calc R . .
C01G C 0.0581(12) 0.4165(8) 0.3135(7) 0.028(2) Uani 1 1 d . . .
H01Q H 0.156339 0.417215 0.318016 0.033 Uiso 1 1 calc R . .
H01R H 0.032565 0.456110 0.254092 0.033 Uiso 1 1 calc R . .
C01H C 0.3942(11) 0.4192(8) 0.8127(6) 0.024(2) Uani 1 1 d . . .
H01G H 0.416879 0.459802 0.753088 0.028 Uiso 1 1 calc R . .
H01H H 0.296901 0.424254 0.820230 0.028 Uiso 1 1 calc R . .
C01I C 0.6160(11) 0.4296(9) 0.8737(7) 0.026(2) Uani 1 1 d . . .
H01I H 0.665445 0.460655 0.905381 0.031 Uiso 1 1 calc R . .
H01J H 0.651581 0.452691 0.815096 0.031 Uiso 1 1 calc R . .
C01J C 0.0431(13) 0.4026(8) 0.4646(6) 0.027(2) Uani 1 1 d . . .
H01S H -0.010147 0.421460 0.504393 0.032 Uiso 1 1 calc R . .
H01T H 0.137414 0.418250 0.468818 0.032 Uiso 1 1 calc R . .
C01K C -0.1574(12) 0.4472(9) 0.3699(9) 0.033(3) Uani 1 1 d . . .
H01U H -0.187748 0.472587 0.310138 0.040 Uiso 1 1 calc R . .
H01V H -0.203325 0.483583 0.399163 0.040 Uiso 1 1 calc R . .
C01L C 0.4051(12) 0.2935(7) 0.9844(7) 0.027(2) Uani 1 1 d . . .
H01K H 0.434300 0.256306 1.043576 0.032 Uiso 1 1 calc R . .
H01L H 0.312810 0.275234 0.978113 0.032 Uiso 1 1 calc R . .
C01M C -0.1900(12) 0.3386(9) 0.4149(8) 0.030(2) Uani 1 1 d . . .
H01W H -0.228309 0.324747 0.471906 0.036 Uiso 1 1 calc R . .
H01X H -0.255841 0.320893 0.381188 0.036 Uiso 1 1 calc R . .

loop_
_atom_site_aniso_label
_atom_site_aniso_U_11
_atom_site_aniso_U_22
_atom_site_aniso_U_33
_atom_site_aniso_U_23
_atom_site_aniso_U_13
_atom_site_aniso_U_12
Mn01 0.0219(10) 0.0059(9) 0.0111(9) -0.0012(7) 0.0028(7) -0.0019(7)
Mn02 0.0205(10) 0.0113(9) 0.0145(10) -0.0054(8) 0.0011(8) -0.0014(7)
Mn03 0.0217(10) 0.0082(9) 0.0111(9) -0.0037(7) 0.0013(7) 0.0010(7)
Mn04 0.0210(10) 0.0109(9) 0.0121(9) -0.0049(8) 0.0039(7) -0.0014(7)
Mn05 0.0231(7) 0.0121(7) 0.0133(7) -0.0058(6) 0.0022(5) -0.0016(5)
Mn06 0.0224(7) 0.0122(7) 0.0139(7) -0.0054(6) 0.0015(5) -0.0007(5)
P007 0.0268(13) 0.0130(12) 0.0166(12) -0.0061(10) 0.0009(10) -0.0033(9)
P008 0.0285(14) 0.0211(13) 0.0194(13) -0.0094(11) 0.0021(10) 0.0023(10)
P009 0.0247(13) 0.0251(14) 0.0175(12) -0.0046(11) 0.0036(10) -0.0035(10)
P00A 0.0281(14) 0.0141(12) 0.0197(13) -0.0046(10) 0.0084(10) -0.0028(10)
P00B 0.0211(13) 0.0211(13) 0.0211(13) -0.0021(11) 0.0034(10) -0.0019(10)
P00C 0.0219(13) 0.0178(13) 0.0153(12) 0.0015(10) 0.0021(9) 0.0005(10)
P00D 0.0245(13) 0.0294(15) 0.0157(12) -0.0054(11) 0.0003(10) 0.0021(11)
P00E 0.0352(16) 0.0196(14) 0.0319(16) -0.0128(12) -0.0102(12) 0.0033(11)
P00F 0.0261(14) 0.0189(13) 0.0284(15) -0.0041(11) -0.0051(11) -0.0002(10)
P00G 0.083(3) 0.0176(14) 0.0191(14) -0.0088(12) 0.0042(15) 0.0108(15)
P00H 0.109(3) 0.0164(15) 0.0192(15) -0.0090(12) -0.0057(17) -0.0016(17)
P00I 0.0374(19) 0.0235(17) 0.082(3) 0.0058(18) 0.034(2) -0.0031(14)
O00J 0.025(4) 0.012(3) 0.033(4) 0.001(3) -0.002(3) -0.003(3)
O00K 0.029(4) 0.023(4) 0.031(4) -0.015(3) 0.017(3) -0.008(3)
O00L 0.026(4) 0.018(4) 0.030(4) 0.001(3) 0.002(3) -0.002(3)
O00M 0.032(4) 0.032(4) 0.021(4) -0.010(3) -0.002(3) 0.004(3)
O00N 0.040(4) 0.024(4) 0.019(4) -0.016(3) 0.002(3) 0.002(3)
O00O 0.027(4) 0.029(4) 0.019(4) -0.008(3) 0.003(3) -0.004(3)
O00P 0.024(4) 0.033(5) 0.027(4) -0.001(4) -0.002(3) -0.001(3)
O00Q 0.027(4) 0.018(4) 0.038(5) -0.005(3) -0.004(3) -0.002(3)
O00R 0.026(4) 0.035(4) 0.033(4) -0.027(4) 0.002(3) 0.000(3)
O00S 0.031(4) 0.014(4) 0.040(5) 0.001(3) 0.024(4) -0.001(3)
O00T 0.057(5) 0.027(4) 0.026(4) -0.020(4) -0.009(4) 0.011(4)
O00U 0.031(4) 0.039(5) 0.019(4) -0.002(3) 0.005(3) -0.006(4)
O00V 0.035(4) 0.028(4) 0.036(5) -0.017(4) -0.009(4) 0.008(3)
O00W 0.043(5) 0.028(4) 0.026(4) -0.020(4) -0.003(3) 0.003(3)
O00X 0.036(5) 0.014(4) 0.056(6) -0.005(4) -0.025(4) 0.004(3)
O00Y 0.030(4) 0.035(5) 0.017(4) -0.003(3) -0.002(3) 0.008(3)
O00Z 0.035(5) 0.060(6) 0.045(5) -0.044(5) 0.015(4) -0.018(4)
O010 0.036(5) 0.049(6) 0.031(5) -0.001(4) -0.012(4) 0.006(4)
N011 0.037(5) 0.012(4) 0.021(4) -0.008(3) 0.003(4) 0.007(3)
N012 0.037(5) 0.010(4) 0.014(4) -0.004(3) 0.003(3) -0.001(3)
O013 0.077(7) 0.024(4) 0.030(5) -0.016(4) -0.007(4) 0.009(4)
O014 0.040(5) 0.012(4) 0.085(8) 0.002(4) 0.031(5) 0.001(3)
O015 0.024(4) 0.048(6) 0.050(6) 0.002(5) 0.006(4) -0.008(4)
N016 0.024(4) 0.018(4) 0.022(4) -0.005(4) 0.000(3) 0.000(3)
O017 0.051(6) 0.055(6) 0.034(5) -0.030(5) 0.001(4) 0.001(5)
N018 0.033(5) 0.023(5) 0.027(5) -0.008(4) 0.000(4) -0.012(4)
O019 0.135(11) 0.038(6) 0.030(5) -0.028(5) 0.012(6) 0.003(6)
O01A 0.054(7) 0.062(8) 0.052(7) 0.010(6) 0.027(5) -0.014(6)
C01B 0.031(6) 0.029(6) 0.021(5) -0.015(5) 0.007(4) -0.007(4)
C01C 0.032(6) 0.034(6) 0.025(6) -0.015(5) -0.003(4) 0.010(5)
C01D 0.037(6) 0.025(6) 0.012(5) -0.007(4) -0.002(4) -0.003(4)
C01E 0.026(5) 0.014(5) 0.026(5) -0.011(4) 0.003(4) 0.002(4)
C01F 0.041(6) 0.017(5) 0.014(5) -0.002(4) -0.003(4) 0.005(4)
C01G 0.034(6) 0.019(5) 0.020(5) 0.003(4) 0.005(4) 0.001(4)
C01H 0.028(5) 0.027(6) 0.011(4) -0.002(4) -0.005(4) -0.002(4)
C01I 0.024(5) 0.036(6) 0.017(5) -0.009(5) -0.001(4) 0.002(4)
C01J 0.046(7) 0.018(5) 0.010(5) 0.002(4) 0.004(4) -0.007(4)
C01K 0.033(6) 0.026(6) 0.038(7) -0.010(5) -0.004(5) 0.000(5)
C01L 0.043(6) 0.014(5) 0.022(5) -0.006(4) 0.010(5) -0.001(4)
C01M 0.029(6) 0.030(6) 0.031(6) -0.012(5) 0.006(5) -0.007(5)

loop_
_atom_type_symbol
_atom_type_description
_atom_type_scat_dispersion_real
_atom_type_scat_dispersion_imag
_atom_type_scat_source
C C 0.0033 0.0016 'International Tables Vol C Tables 4.2.6.8 and 6.1.1.4'
H H 0.0000 0.0000 'International Tables Vol C Tables 4.2.6.8 and 6.1.1.4'
Mn Mn 0.3368 0.7283 'International Tables Vol C Tables 4.2.6.8 and 6.1.1.4'
N N 0.0061 0.0033 'International Tables Vol C Tables 4.2.6.8 and 6.1.1.4'
O O 0.0106 0.0060 'International Tables Vol C Tables 4.2.6.8 and 6.1.1.4'
P P 0.1023 0.0942 'International Tables Vol C Tables 4.2.6.8 and 6.1.1.4'

loop_
_geom_angle_atom_site_label_1
_geom_angle_atom_site_label_2
_geom_angle_atom_site_label_3
_geom_angle
_geom_angle_site_symmetry_1
_geom_angle_site_symmetry_3
O00Q Mn01 O00Q 180.0(5) 2_656 1_554
O00Q Mn01 O00S 92.8(3) 1_554 2_655
O00Q Mn01 O00S 92.8(3) 2_656 .
O00Q Mn01 O00S 87.2(3) 2_656 2_655
O00Q Mn01 O00S 87.2(3) 1_554 .
O00S Mn01 O00S 180.0(4) 2_655 .
O00W Mn01 O00Q 87.2(3) 2_655 2_656
O00W Mn01 O00Q 87.2(3) . 1_554
O00W Mn01 O00Q 92.8(3) . 2_656
O00W Mn01 O00Q 92.8(3) 2_655 1_554
O00W Mn01 O00S 95.6(3) 2_655 .
O00W Mn01 O00S 95.6(3) . 2_655
O00W Mn01 O00S 84.4(3) . .
O00W Mn01 O00S 84.4(3) 2_655 2_655
O00W Mn01 O00W 180.0 2_655 .
O00P Mn02 O00P 180.0 2_666 .
O00P Mn02 O015 93.1(3) . .
O00P Mn02 O015 93.1(3) 2_666 2_666
O00P Mn02 O015 86.9(3) 2_666 .
O00P Mn02 O015 86.9(3) . 2_666
O015 Mn02 O015 180.0 2_666 .
O017 Mn02 O00P 89.7(4) 2_666 .
O017 Mn02 O00P 90.3(4) . .
O017 Mn02 O00P 89.7(4) . 2_666
O017 Mn02 O00P 90.3(4) 2_666 2_666
O017 Mn02 O015 85.4(4) . 2_666
O017 Mn02 O015 94.6(4) 2_666 2_666
O017 Mn02 O015 85.4(4) 2_666 .
O017 Mn02 O015 94.6(4) . .
O017 Mn02 O017 180.0 2_666 .
O00X Mn03 O00X 180.0(5) 2_656 1_455
O014 Mn03 O00X 88.8(3) . 1_455
O014 Mn03 O00X 91.2(3) 2_556 1_455
O014 Mn03 O00X 91.2(3) . 2_656
O014 Mn03 O00X 88.8(3) 2_556 2_656
O014 Mn03 O014 180.0 2_556 .
O019 Mn03 O00X 92.8(4) 2_556 1_455
O019 Mn03 O00X 92.8(4) . 2_656
O019 Mn03 O00X 87.2(4) 2_556 2_656
O019 Mn03 O00X 87.2(4) . 1_455
O019 Mn03 O014 86.6(5) . .
O019 Mn03 O014 93.4(5) 2_556 .
O019 Mn03 O014 93.4(5) . 2_556
O019 Mn03 O014 86.6(5) 2_556 2_556
O019 Mn03 O019 180.0 . 2_556
O00O Mn04 O00O 180.0 . 2_567
O00O Mn04 O00R 92.1(3) . 2_567
O00O Mn04 O00R 87.9(3) . .
O00O Mn04 O00R 92.1(3) 2_567 .
O00O Mn04 O00R 87.9(3) 2_567 2_567
O00O Mn04 O00Y 87.0(3) 2_567 1_556
O00O Mn04 O00Y 87.0(3) . 2_566
O00O Mn04 O00Y 93.0(3) . 1_556
O00O Mn04 O00Y 93.0(3) 2_567 2_566
O00R Mn04 O00R 180.0 . 2_567
O00R Mn04 O00Y 88.9(3) . 2_566
O00R Mn04 O00Y 91.1(3) . 1_556
O00R Mn04 O00Y 91.1(3) 2_567 2_566
O00R Mn04 O00Y 88.9(3) 2_567 1_556
O00Y Mn04 O00Y 180.0(3) 2_566 1_556
O00J Mn05 O00K 85.0(3) 2_566 1_456
O00N Mn05 O00J 90.0(3) . 2_566
O00N Mn05 O00K 84.1(3) . 1_456
O00N Mn05 O00U 94.0(3) . .
O00N Mn05 O00Z 174.1(3) . .
O00U Mn05 O00J 84.4(3) . 2_566
O00U Mn05 O00K 169.2(3) . 1_456
O00Z Mn05 O00J 88.6(4) . 2_566
O00Z Mn05 O00K 90.1(3) . 1_456
O00Z Mn05 O00U 91.5(3) . .
O010 Mn05 O00J 177.3(3) . 2_566
O010 Mn05 O00K 97.7(3) . 1_456
O010 Mn05 O00N 90.0(4) . .
O010 Mn05 O00U 92.9(3) . .
O010 Mn05 O00Z 91.6(4) . .
O00M Mn06 O00L 85.0(3) . 2_666
O00M Mn06 O00T 92.7(3) . .
O00M Mn06 O00V 172.0(3) . .
O00T Mn06 O00L 86.4(3) . 2_666
O00V Mn06 O00L 87.0(3) . 2_666
O00V Mn06 O00T 86.8(3) . .
O013 Mn06 O00L 89.2(3) . 2_666
O013 Mn06 O00M 94.9(3) . .
O013 Mn06 O00T 170.8(4) . .
O013 Mn06 O00V 84.9(3) . .
O01A Mn06 O00L 174.2(4) . 2_666
O01A Mn06 O00M 94.3(4) . .
O01A Mn06 O00T 87.9(5) . .
O01A Mn06 O00V 93.7(4) . .
O01A Mn06 O013 96.5(5) . .
H00A P007 H00B 107.3 . .
O00R P007 H00A 108.1 . .
O00R P007 H00B 108.1 . .
O00Z P007 H00A 108.1 . .
O00Z P007 H00B 108.1 . .
O00Z P007 O00R 116.7(5) . .
H00C P008 H00D 107.2 . .
O00T P008 H00C 108.0 . .
O00T P008 H00D 108.0 . .
O017 P008 H00C 108.0 . .
O017 P008 H00D 108.0 . .
O017 P008 O00T 117.2(5) . .
H00E P009 H00F 107.0 . .
O00U P009 H00E 107.5 . .
O00U P009 H00F 107.5 . .
O00U P009 O015 119.3(6) . .
O015 P009 H00E 107.5 . .
O015 P009 H00F 107.5 . .
H00G P00A H00H 107.3 . .
O00K P00A H00G 108.2 . .
O00K P00A H00H 108.2 . .
O00K P00A O00S 116.4(5) . .
O00S P00A H00G 108.2 . .
O00S P00A H00H 108.2 . .
H00I P00B H00J 107.6 . .
O00J P00B H00I 108.6 . .
O00J P00B H00J 108.6 . .
O00P P00B H00I 108.6 . .
O00P P00B H00J 108.6 . .
O00P P00B O00J 114.7(4) . .
H00K P00C H00L 107.3 . .
O00L P00C H00K 108.2 . .
O00L P00C H00L 108.2 . .
O00O P00C H00K 108.2 . .
O00O P00C H00L 108.2 . .
O00O P00C O00L 116.6(4) . .
H00M P00D H00N 107.2 . .
O00M P00D H00M 107.9 . .
O00M P00D H00N 107.9 . .
O00Y P00D H00M 107.9 . .
O00Y P00D H00N 107.9 . .
O00Y P00D O00M 117.7(5) . .
H00O P00E H00P 107.5 . .
O00V P00E H00O 108.4 . .
O00V P00E H00P 108.4 . .
O00V P00E O00X 115.5(5) . .
O00X P00E H00O 108.4 . .
O00X P00E H00P 108.4 . .
H00Q P00F H00R 107.1 . .
O00Q P00F H00Q 107.7 . .
O00Q P00F H00R 107.7 . .
O010 P00F H00Q 107.7 . .
O010 P00F H00R 107.7 . .
O010 P00F O00Q 118.3(5) . .
H00S P00G H00T 107.0 . .
O00N P00G H00S 107.5 . .
O00N P00G H00T 107.5 . .
O019 P00G H00S 107.5 . .
O019 P00G H00T 107.5 . .
O019 P00G O00N 119.2(6) . .
H00U P00H H00V 106.9 . .
O00W P00H H00U 107.4 . .
O00W P00H H00V 107.4 . .
O013 P00H H00U 107.4 . .
O013 P00H H00V 107.4 . .
O013 P00H O00W 119.9(5) . .
H00W P00I H00X 107.0 . .
O014 P00I H00W 107.5 . .
O014 P00I H00X 107.5 . .
O01A P00I H00W 107.5 . .
O01A P00I H00X 107.5 . .
O01A P00I O014 119.3(6) . .
P00B O00J Mn05 130.1(4) . 2_566
P00A O00K Mn05 128.5(4) . 1_654
P00C O00L Mn06 126.4(4) . 2_666
P00D O00M Mn06 139.8(5) . .
P00G O00N Mn05 135.8(5) . .
P00C O00O Mn04 124.6(4) . .
P00B O00P Mn02 128.6(5) . .
P00F O00Q Mn01 131.5(5) . 1_556
P007 O00R Mn04 128.8(4) . .
P00A O00S Mn01 140.5(5) . .
P008 O00T Mn06 125.2(5) . .
P009 O00U Mn05 138.2(5) . .
P00E O00V Mn06 130.1(5) . .
P00H O00W Mn01 136.9(5) . .
P00E O00X Mn03 136.3(5) . 1_655
P00D O00Y Mn04 133.0(5) . 1_554
P007 O00Z Mn05 129.7(5) . .
P00F O010 Mn05 142.8(7) . .
C01B N011 H011 108.5 . .
C01C N011 H011 108.5 . .
C01C N011 C01B 110.6(8) . .
C01C N011 C01L 110.9(9) . .
C01L N011 H011 108.5 . .
C01L N011 C01B 109.7(8) . .
C01G N012 H012 109.3 . .
C01J N012 H012 109.3 . .
C01J N012 C01G 110.5(8) . .
C01K N012 H012 109.3 . .
C01K N012 C01G 108.2(9) . .
C01K N012 C01J 110.2(9) . .
P00H O013 Mn06 156.0(7) . .
P00I O014 Mn03 131.0(5) . .
P009 O015 Mn02 146.1(6) . .
C01E N016 H016 109.5 . .
C01H N016 H016 109.5 . .
C01H N016 C01E 108.6(8) . .
C01H N016 C01I 110.9(9) . .
C01I N016 H016 109.5 . .
C01I N016 C01E 108.8(8) . .
P008 O017 Mn02 141.3(6) . .
C01D N018 H018 108.4 . .
C01F N018 H018 108.4 . .
C01F N018 C01D 109.4(9) . .
C01F N018 C01M 111.8(9) . .
C01M N018 H018 108.4 . .
C01M N018 C01D 110.5(9) . .
P00G O019 Mn03 154.7(7) . .
P00I O01A Mn06 165.0(10) . .
N011 C01B H01A 110.4 . .
N011 C01B H01B 110.4 . .
N011 C01B C01H 106.5(8) . .
H01A C01B H01B 108.6 . .
C01H C01B H01A 110.4 . .
C01H C01B H01B 110.4 . .
N011 C01C H01C 110.1 . .
N011 C01C H01D 110.1 . .
N011 C01C C01I 108.1(9) . .
H01C C01C H01D 108.4 . .
C01I C01C H01C 110.1 . .
C01I C01C H01D 110.1 . .
N018 C01D H01M 110.2 . .
N018 C01D H01N 110.2 . .
N018 C01D C01J 107.7(9) . .
H01M C01D H01N 108.5 . .
C01J C01D H01M 110.2 . .
C01J C01D H01N 110.2 . .
N016 C01E H01E 109.9 . .
N016 C01E H01F 109.9 . .
H01E C01E H01F 108.3 . .
C01L C01E N016 108.8(8) . .
C01L C01E H01E 109.9 . .
C01L C01E H01F 109.9 . .
N018 C01F H01O 110.2 . .
N018 C01F H01P 110.2 . .
N018 C01F C01G 107.5(9) . .
H01O C01F H01P 108.5 . .
C01G C01F H01O 110.2 . .
C01G C01F H01P 110.2 . .
N012 C01G C01F 108.5(8) . .
N012 C01G H01Q 110.0 . .
N012 C01G H01R 110.0 . .
C01F C01G H01Q 110.0 . .
C01F C01G H01R 110.0 . .
H01Q C01G H01R 108.4 . .
N016 C01H C01B 108.9(8) . .
N016 C01H H01G 109.9 . .
N016 C01H H01H 109.9 . .
C01B C01H H01G 109.9 . .
C01B C01H H01H 109.9 . .
H01G C01H H01H 108.3 . .
N016 C01I C01C 107.1(9) . .
N016 C01I H01I 110.3 . .
N016 C01I H01J 110.3 . .
C01C C01I H01I 110.3 . .
C01C C01I H01J 110.3 . .
H01I C01I H01J 108.6 . .
N012 C01J C01D 108.6(9) . .
N012 C01J H01S 110.0 . .
N012 C01J H01T 110.0 . .
C01D C01J H01S 110.0 . .
C01D C01J H01T 110.0 . .
H01S C01J H01T 108.4 . .
N012 C01K H01U 110.2 . .
N012 C01K H01V 110.2 . .
N012 C01K C01M 107.6(9) . .
H01U C01K H01V 108.5 . .
C01M C01K H01U 110.2 . .
C01M C01K H01V 110.2 . .
N011 C01L C01E 107.4(8) . .
N011 C01L H01K 110.2 . .
N011 C01L H01L 110.2 . .
C01E C01L H01K 110.2 . .
C01E C01L H01L 110.2 . .
H01K C01L H01L 108.5 . .
N018 C01M C01K 108.2(9) . .
N018 C01M H01W 110.1 . .
N018 C01M H01X 110.1 . .
C01K C01M H01W 110.1 . .
C01K C01M H01X 110.1 . .
H01W C01M H01X 108.4 . .

loop_
_geom_bond_atom_site_label_1
_geom_bond_atom_site_label_2
_geom_bond_distance
_geom_bond_site_symmetry_2
Mn01 O00Q 2.163(8) 2_656
Mn01 O00Q 2.163(8) 1_554
Mn01 O00S 2.192(7) 2_655
Mn01 O00S 2.192(7) .
Mn01 O00W 2.145(7) 2_655
Mn01 O00W 2.145(7) .
Mn02 O00P 2.183(8) .
Mn02 O00P 2.183(8) 2_666
Mn02 O015 2.200(9) .
Mn02 O015 2.200(9) 2_666
Mn02 O017 2.166(9) 2_666
Mn02 O017 2.166(9) .
Mn03 O00X 2.210(8) 1_455
Mn03 O00X 2.210(8) 2_656
Mn03 O014 2.156(8) 2_556
Mn03 O014 2.156(8) .
Mn03 O019 2.129(9) 2_556
Mn03 O019 2.129(9) .
Mn04 O00O 2.161(8) .
Mn04 O00O 2.161(8) 2_567
Mn04 O00R 2.174(7) .
Mn04 O00R 2.174(7) 2_567
Mn04 O00Y 2.198(7) 2_566
Mn04 O00Y 2.198(7) 1_556
Mn05 O00J 2.220(7) 2_566
Mn05 O00K 2.228(7) 1_456
Mn05 O00N 2.159(7) .
Mn05 O00U 2.193(8) .
Mn05 O00Z 2.191(8) .
Mn05 O010 2.139(9) .
Mn06 O00L 2.209(8) 2_666
Mn06 O00M 2.150(8) .
Mn06 O00T 2.202(8) .
Mn06 O00V 2.199(8) .
Mn06 O013 2.144(8) .
Mn06 O01A 2.127(9) .
P007 H00A 1.4000 .
P007 H00B 1.4000 .
P007 O00R 1.508(8) .
P007 O00Z 1.489(8) .
P008 H00C 1.4000 .
P008 H00D 1.4000 .
P008 O00T 1.513(8) .
P008 O017 1.485(10) .
P009 H00E 1.4000 .
P009 H00F 1.4000 .
P009 O00U 1.479(9) .
P009 O015 1.493(9) .
P00A H00G 1.4000 .
P00A H00H 1.4000 .
P00A O00K 1.497(8) .
P00A O00S 1.510(7) .
P00B H00I 1.4000 .
P00B H00J 1.4000 .
P00B O00J 1.511(8) .
P00B O00P 1.483(8) .
P00C H00K 1.4000 .
P00C H00L 1.4000 .
P00C O00L 1.519(8) .
P00C O00O 1.516(8) .
P00D H00M 1.4000 .
P00D H00N 1.4000 .
P00D O00M 1.503(8) .
P00D O00Y 1.501(8) .
P00E H00O 1.4000 .
P00E H00P 1.4000 .
P00E O00V 1.480(8) .
P00E O00X 1.500(9) .
P00F H00Q 1.4000 .
P00F H00R 1.4000 .
P00F O00Q 1.508(8) .
P00F O010 1.477(9) .
P00G H00S 1.4000 .
P00G H00T 1.4000 .
P00G O00N 1.496(8) .
P00G O019 1.454(9) .
P00H H00U 1.4000 .
P00H H00V 1.4000 .
P00H O00W 1.491(8) .
P00H O013 1.450(9) .
P00I H00W 1.4000 .
P00I H00X 1.4000 .
P00I O014 1.486(9) .
P00I O01A 1.408(10) .
N011 H011 0.9800 .
N011 C01B 1.504(14) .
N011 C01C 1.467(15) .
N011 C01L 1.503(13) .
N012 H012 0.9800 .
N012 C01G 1.503(14) .
N012 C01J 1.500(13) .
N012 C01K 1.493(15) .
N016 H016 0.9800 .
N016 C01E 1.525(13) .
N016 C01H 1.487(13) .
N016 C01I 1.488(13) .
N018 H018 0.9800 .
N018 C01D 1.487(13) .
N018 C01F 1.478(14) .
N018 C01M 1.485(15) .
C01B H01A 0.9700 .
C01B H01B 0.9700 .
C01B C01H 1.541(15) .
C01C H01C 0.9700 .
C01C H01D 0.9700 .
C01C C01I 1.566(16) .
C01D H01M 0.9700 .
C01D H01N 0.9700 .
C01D C01J 1.515(15) .
C01E H01E 0.9700 .
C01E H01F 0.9700 .
C01E C01L 1.505(14) .
C01F H01O 0.9700 .
C01F H01P 0.9700 .
C01F C01G 1.541(15) .
C01G H01Q 0.9700 .
C01G H01R 0.9700 .
C01H H01G 0.9700 .
C01H H01H 0.9700 .
C01I H01I 0.9700 .
C01I H01J 0.9700 .
C01J H01S 0.9700 .
C01J H01T 0.9700 .
C01K H01U 0.9700 .
C01K H01V 0.9700 .
C01K C01M 1.531(16) .
C01L H01K 0.9700 .
C01L H01L 0.9700 .
C01M H01W 0.9700 .
C01M H01X 0.9700 .
